data_4106209
loop_
_publ_author_name
'Christian Br\"uckner'
'Daniel C. G. G\"otz'
'Simon P. Fox'
'Claudia Ryppa'
'Jason R. McCarthy'
'Torsten Bruhn'
'Joshua Akhigbe'
'Subhadeep Banerjee'
'Pedro Daddario'
'Heather W. Daniell'
'Matthias Zeller'
'Ross W. Boyle'
'Gerhard Bringmann'

_publ_contact_author_address
;
    Department of Chemistry
    University of Connecticut
    Storrs, CT 06269-3060
;
_publ_contact_author_email c.bruckner@uconn.edu
_publ_contact_author_fax '860 486 2981'
_publ_contact_author_name 'Dr. Christian Br\"uckner'
_publ_contact_author_phone '860 486 2743'
_publ_section_title
;
 Helimeric Porphyrinoids: Stereostructure and Chiral Resolution of
 meso-Tetraarylmorpholinochlorins
;
_journal_name_full 'Journal of the American Chemical Society'
_journal_page_first 8740
_journal_page_last 8752
_journal_paper_doi 10.1021/ja202451t
_journal_volume 133
_journal_year 2011
_chemical_formula_sum 'C57 H40 N4 O2'
_chemical_formula_weight 812.93
_chemical_name_systematic
; 
 ? 
;
_space_group_IT_number 2
_symmetry_cell_setting triclinic
_symmetry_space_group_name_Hall '-P 1'
_symmetry_space_group_name_H-M 'P -1'
_atom_sites_solution_hydrogens geom
_atom_sites_solution_primary direct
_atom_sites_solution_secondary difmap
_audit_creation_method SHELXL-97
_cell_angle_alpha 77.098(2)
_cell_angle_beta 81.460(2)
_cell_angle_gamma 81.878(2)
_cell_formula_units_Z 2
_cell_length_a 9.6674(10)
_cell_length_b 11.3608(11)
_cell_length_c 19.2435(19)
_cell_measurement_reflns_used 7431
_cell_measurement_temperature 100(2)
_cell_measurement_theta_max 30.54
_cell_measurement_theta_min 2.19
_cell_volume 2024.4(4)
_computing_cell_refinement 'SAINT+ 6.45 (Bruker, 2003)'
_computing_data_collection 'SMART 5.630 (Bruker, 1997-2002)'
_computing_data_reduction 'SAINT+ 6.45'
_computing_molecular_graphics 'SHELXTL 6.10'
_computing_publication_material 'SHELXTL 6.10'
_computing_structure_refinement 'SHELXTL 6.10'
_computing_structure_solution 'SHELXTL 6.10 (Bruker, 2000)'
_diffrn_ambient_temperature 100(2)
_diffrn_measured_fraction_theta_full 1.000
_diffrn_measured_fraction_theta_max 1.000
_diffrn_measurement_device_type 'Bruker AXS SMART APEX CCD diffractometer'
_diffrn_measurement_method 'omega scans'
_diffrn_radiation_monochromator graphite
_diffrn_radiation_source 'fine-focus sealed tube'
_diffrn_radiation_type MoK\a
_diffrn_radiation_wavelength 0.71073
_diffrn_reflns_av_R_equivalents 0.0578
_diffrn_reflns_av_sigmaI/netI 0.0877
_diffrn_reflns_limit_h_max 11
_diffrn_reflns_limit_h_min -11
_diffrn_reflns_limit_k_max 13
_diffrn_reflns_limit_k_min -13
_diffrn_reflns_limit_l_max 23
_diffrn_reflns_limit_l_min -23
_diffrn_reflns_number 16702
_diffrn_reflns_theta_full 25.35
_diffrn_reflns_theta_max 25.35
_diffrn_reflns_theta_min 1.09
_diffrn_standards_decay_% none
_diffrn_standards_number 0
_exptl_absorpt_coefficient_mu 0.081
_exptl_absorpt_correction_T_max 1.00
_exptl_absorpt_correction_T_min 0.632272
_exptl_absorpt_correction_type multi-scan
_exptl_absorpt_process_details '(SADABS in SAINT+; Bruker, 1997-1999)'
_exptl_crystal_colour purple
_exptl_crystal_density_diffrn 1.334
_exptl_crystal_description block
_exptl_crystal_F_000 852
_exptl_crystal_size_max 0.43
_exptl_crystal_size_mid 0.19
_exptl_crystal_size_min 0.15
_refine_diff_density_max 1.257
_refine_diff_density_min -0.327
_refine_diff_density_rms 0.092
_refine_ls_extinction_method none
_refine_ls_goodness_of_fit_ref 1.234
_refine_ls_hydrogen_treatment constr
_refine_ls_matrix_type full
_refine_ls_number_parameters 568
_refine_ls_number_reflns 7432
_refine_ls_number_restraints 0
_refine_ls_restrained_S_all 1.234
_refine_ls_R_factor_all 0.1357
_refine_ls_R_factor_gt 0.1033
_refine_ls_shift/su_max 0.001
_refine_ls_shift/su_mean 0.000
_refine_ls_structure_factor_coef Fsqd
_refine_ls_weighting_details 'calc w=1/[\s^2^(Fo^2^)+(0.0861P)^2^+3.6927P] where P=(Fo^2^+2Fc^2^)/3'
_refine_ls_weighting_scheme calc
_refine_ls_wR_factor_gt 0.2236
_refine_ls_wR_factor_ref 0.2395
_reflns_number_gt 5474
_reflns_number_total 7432
_reflns_threshold_expression >2sigma(I)
_cod_data_source_file ja202451t_si_002_5.cif
_cod_data_source_block 20f_(InternalCode05mz04m)
_cod_original_cell_volume 2024.4(3)
_cod_database_code 4106209

loop_
_symmetry_equiv_pos_as_xyz
'x, y, z'
'-x, -y, -z'

loop_
_atom_site_label
_atom_site_type_symbol
_atom_site_fract_x
_atom_site_fract_y
_atom_site_fract_z
_atom_site_U_iso_or_equiv
_atom_site_adp_type
_atom_site_occupancy
_atom_site_symmetry_multiplicity
_atom_site_calc_flag
_atom_site_refinement_flags
O1 O 0.3421(3) 0.8543(3) 0.29906(15) 0.0219(7) Uani 1 1 d .
O2 O 0.0965(3) 0.8868(3) 0.31689(15) 0.0221(7) Uani 1 1 d .
N4 N 0.2815(4) 0.9536(3) 0.15527(19) 0.0193(8) Uani 1 1 d .
N3 N 0.4019(4) 0.8852(3) 0.01227(18) 0.0171(8) Uani 1 1 d .
H3B H 0.3308 0.9351 0.0268 0.021 Uiso 1 1 calc R
N2 N 0.1850(4) 1.0591(3) -0.05715(19) 0.0186(8) Uani 1 1 d .
N1 N 0.0902(4) 1.1500(3) 0.07189(19) 0.0197(8) Uani 1 1 d .
H1B H 0.1338 1.0808 0.0625 0.024 Uiso 1 1 calc R
C12 C -0.0013(4) 1.2278(4) -0.0448(2) 0.0196(9) Uani 1 1 d .
C35 C 0.5550(5) 0.7013(4) 0.1810(2) 0.0190(9) Uani 1 1 d .
C23 C 0.3549(5) 0.9154(4) -0.1138(2) 0.0209(10) Uani 1 1 d .
C44 C 0.2229(4) 0.9402(4) 0.2897(2) 0.0193(9) Uani 1 1 d .
H44 H 0.2284 1.0046 0.3168 0.023 Uiso 1 1 calc R
C43 C 0.2100(4) 1.0018(4) 0.2110(2) 0.0211(10) Uani 1 1 d .
C34 C 0.4706(4) 0.7926(4) 0.1309(2) 0.0187(9) Uani 1 1 d .
C6 C 0.0809(4) 1.1746(4) 0.2639(2) 0.0202(10) Uani 1 1 d .
C11 C 0.0201(4) 1.2372(4) 0.0244(2) 0.0196(10) Uani 1 1 d .
C40 C 0.4853(5) 0.6922(4) 0.2517(2) 0.0224(10) Uani 1 1 d .
C45 C 0.0715(5) 0.8611(4) 0.3944(2) 0.0209(10) Uani 1 1 d .
H45 H 0.1022 0.9291 0.4115 0.025 Uiso 1 1 calc R
C3 C -0.0069(5) 1.2996(4) 0.3750(2) 0.0291(11) Uani 1 1 d .
H3 H -0.0369 1.3422 0.4128 0.035 Uiso 1 1 calc R
C52 C 0.1530(4) 0.7441(4) 0.4286(2) 0.0214(10) Uani 1 1 d .
C33 C 0.4933(4) 0.8131(4) 0.0561(2) 0.0179(9) Uani 1 1 d .
C20 C 0.0436(5) 1.1190(4) -0.1488(2) 0.0225(10) Uani 1 1 d .
H20 H -0.0317 1.1594 -0.1748 0.027 Uiso 1 1 calc R
C41 C 0.3526(5) 0.7762(4) 0.2501(2) 0.0228(10) Uani 1 1 d .
H41 H 0.2697 0.7286 0.2609 0.027 Uiso 1 1 calc R
C1 C 0.1732(5) 1.2346(4) 0.2875(2) 0.0238(10) Uani 1 1 d .
H1 H 0.2681 1.2332 0.2656 0.029 Uiso 1 1 calc R
C7 C 0.1297(5) 1.1135(4) 0.2011(2) 0.0226(10) Uani 1 1 d .
C21 C 0.1437(4) 1.0352(4) -0.1682(2) 0.0204(10) Uani 1 1 d .
H21 H 0.1541 1.0048 -0.2110 0.024 Uiso 1 1 calc R
C8 C 0.0834(4) 1.1846(4) 0.1361(2) 0.0211(10) Uani 1 1 d .
C42 C 0.3606(5) 0.8485(4) 0.1739(2) 0.0189(9) Uani 1 1 d .
C57 C 0.1189(5) 0.6317(4) 0.4244(2) 0.0273(11) Uani 1 1 d .
H57 H 0.0456 0.6278 0.3974 0.033 Uiso 1 1 calc R
C46 C -0.0846(5) 0.8601(4) 0.4167(2) 0.0224(10) Uani 1 1 d .
C13 C -0.1053(4) 1.3206(4) -0.0821(2) 0.0203(10) Uani 1 1 d .
C31 C 0.5606(5) 0.7865(4) -0.0573(2) 0.0237(10) Uani 1 1 d .
H31 H 0.6111 0.7584 -0.0978 0.028 Uiso 1 1 calc R
C30 C 0.4354(5) 0.8697(4) -0.0575(2) 0.0204(10) Uani 1 1 d .
C19 C 0.0718(4) 1.1366(4) -0.0804(2) 0.0202(10) Uani 1 1 d .
C22 C 0.2340(4) 0.9994(4) -0.1112(2) 0.0171(9) Uani 1 1 d .
C24 C 0.3988(4) 0.8698(4) -0.1822(2) 0.0216(10) Uani 1 1 d .
C39 C 0.5386(5) 0.6167(4) 0.3097(2) 0.0241(10) Uani 1 1 d .
H39 H 0.4883 0.6115 0.3564 0.029 Uiso 1 1 calc R
C10 C -0.0260(5) 1.3345(4) 0.0599(2) 0.0252(10) Uani 1 1 d .
H10 H -0.0751 1.4100 0.0397 0.030 Uiso 1 1 calc R
C2 C 0.1299(5) 1.2968(4) 0.3427(2) 0.0276(11) Uani 1 1 d .
H2 H 0.1951 1.3377 0.3583 0.033 Uiso 1 1 calc R
C5 C -0.0570(5) 1.1781(5) 0.2968(3) 0.0286(11) Uani 1 1 d .
H5 H -0.1225 1.1374 0.2813 0.034 Uiso 1 1 calc R
C54 C 0.3328(5) 0.6404(4) 0.5028(2) 0.0249(11) Uani 1 1 d .
H54 H 0.4067 0.6442 0.5295 0.030 Uiso 1 1 calc R
C14 C -0.2366(5) 1.3545(4) -0.0468(3) 0.0252(10) Uani 1 1 d .
H14 H -0.2615 1.3171 0.0019 0.030 Uiso 1 1 calc R
C29 C 0.4341(5) 0.9497(5) -0.2462(3) 0.0280(11) Uani 1 1 d .
H29 H 0.4347 1.0333 -0.2464 0.034 Uiso 1 1 calc R
C53 C 0.2609(5) 0.7467(4) 0.4683(2) 0.0242(10) Uani 1 1 d .
H53 H 0.2861 0.8228 0.4718 0.029 Uiso 1 1 calc R
C18 C -0.0727(5) 1.3771(4) -0.1535(3) 0.0281(11) Uani 1 1 d .
H18 H 0.0169 1.3565 -0.1783 0.034 Uiso 1 1 calc R
C37 C 0.7370(5) 0.5547(4) 0.2301(3) 0.0282(11) Uani 1 1 d .
H37 H 0.8244 0.5062 0.2232 0.034 Uiso 1 1 calc R
C25 C 0.3981(5) 0.7478(4) -0.1829(3) 0.0250(10) Uani 1 1 d .
H25 H 0.3744 0.6920 -0.1394 0.030 Uiso 1 1 calc R
C32 C 0.5952(5) 0.7545(4) 0.0106(2) 0.0221(10) Uani 1 1 d .
H32 H 0.6753 0.7012 0.0254 0.027 Uiso 1 1 calc R
C38 C 0.6674(5) 0.5479(4) 0.2993(3) 0.0268(11) Uani 1 1 d .
H38 H 0.7077 0.4965 0.3390 0.032 Uiso 1 1 calc R
C51 C -0.1736(5) 0.8267(4) 0.3755(3) 0.0286(11) Uani 1 1 d .
H51 H -0.1377 0.8082 0.3300 0.034 Uiso 1 1 calc R
C36 C 0.6831(5) 0.6295(4) 0.1711(3) 0.0264(11) Uani 1 1 d .
H36 H 0.7325 0.6322 0.1244 0.032 Uiso 1 1 calc R
C27 C 0.4662(5) 0.7879(5) -0.3098(3) 0.0315(12) Uani 1 1 d .
H27 H 0.4883 0.7605 -0.3538 0.038 Uiso 1 1 calc R
C9 C 0.0107(5) 1.3031(4) 0.1266(2) 0.0260(11) Uani 1 1 d .
H9 H -0.0088 1.3523 0.1617 0.031 Uiso 1 1 calc R
C4 C -0.1001(5) 1.2399(5) 0.3518(3) 0.0309(12) Uani 1 1 d .
H4 H -0.1948 1.2413 0.3739 0.037 Uiso 1 1 calc R
C56 C 0.1893(5) 0.5249(5) 0.4588(3) 0.0306(11) Uani 1 1 d .
H56 H 0.1643 0.4487 0.4555 0.037 Uiso 1 1 calc R
C49 C -0.3692(5) 0.8502(5) 0.4668(3) 0.0378(13) Uani 1 1 d .
H49 H -0.4661 0.8463 0.4839 0.045 Uiso 1 1 calc R
C47 C -0.1407(5) 0.8889(4) 0.4824(3) 0.0288(11) Uani 1 1 d .
H47 H -0.0810 0.9115 0.5110 0.035 Uiso 1 1 calc R
C55 C 0.2971(5) 0.5296(5) 0.4985(2) 0.0286(11) Uani 1 1 d .
H55 H 0.3457 0.4566 0.5224 0.034 Uiso 1 1 calc R
C48 C -0.2817(5) 0.8851(5) 0.5066(3) 0.0345(12) Uani 1 1 d .
H48 H -0.3187 0.9068 0.5511 0.041 Uiso 1 1 calc R
C50 C -0.3146(5) 0.8207(5) 0.4012(3) 0.0350(12) Uani 1 1 d .
H50 H -0.3747 0.7960 0.3736 0.042 Uiso 1 1 calc R
C26 C 0.4322(5) 0.7071(5) -0.2472(3) 0.0289(11) Uani 1 1 d .
H26 H 0.4318 0.6236 -0.2476 0.035 Uiso 1 1 calc R
C28 C 0.4684(5) 0.9088(5) -0.3094(3) 0.0310(12) Uani 1 1 d .
H28 H 0.4938 0.9641 -0.3529 0.037 Uiso 1 1 calc R
C17 C -0.1683(6) 1.4623(5) -0.1889(3) 0.0370(13) Uani 1 1 d .
H17 H -0.1452 1.4980 -0.2381 0.044 Uiso 1 1 calc R
C16 C -0.2975(6) 1.4962(5) -0.1532(3) 0.0405(14) Uani 1 1 d .
H16 H -0.3629 1.5561 -0.1774 0.049 Uiso 1 1 calc R
C15 C -0.3303(5) 1.4419(5) -0.0821(3) 0.0355(13) Uani 1 1 d .
H15 H -0.4188 1.4651 -0.0572 0.043 Uiso 1 1 calc R

loop_
_atom_site_aniso_label
_atom_site_aniso_U_11
_atom_site_aniso_U_22
_atom_site_aniso_U_33
_atom_site_aniso_U_23
_atom_site_aniso_U_13
_atom_site_aniso_U_12
O1 0.0207(16) 0.0297(18) 0.0151(16) -0.0083(13) -0.0001(13) 0.0020(13)
O2 0.0217(16) 0.0336(18) 0.0114(15) -0.0077(13) -0.0015(13) 0.0004(13)
N4 0.0161(18) 0.028(2) 0.0144(19) -0.0062(16) -0.0026(15) -0.0016(16)
N3 0.0179(18) 0.0213(19) 0.0110(18) -0.0065(15) 0.0019(14) 0.0029(15)
N2 0.0178(19) 0.021(2) 0.0152(19) -0.0019(15) 0.0007(15) -0.0024(15)
N1 0.0184(19) 0.025(2) 0.0153(19) -0.0078(15) -0.0006(15) 0.0038(15)
C12 0.016(2) 0.025(2) 0.016(2) -0.0017(18) 0.0016(17) -0.0035(18)
C35 0.023(2) 0.019(2) 0.017(2) -0.0067(18) -0.0034(18) -0.0035(18)
C23 0.024(2) 0.023(2) 0.015(2) -0.0013(18) 0.0002(18) -0.0066(19)
C44 0.018(2) 0.023(2) 0.019(2) -0.0091(18) -0.0048(18) 0.0014(18)
C43 0.012(2) 0.037(3) 0.019(2) -0.016(2) -0.0025(17) -0.0015(19)
C34 0.018(2) 0.020(2) 0.020(2) -0.0072(18) -0.0038(18) -0.0027(18)
C6 0.018(2) 0.026(2) 0.015(2) -0.0052(18) -0.0041(18) 0.0056(18)
C11 0.017(2) 0.020(2) 0.017(2) 0.0018(18) -0.0005(18) 0.0042(18)
C40 0.023(2) 0.026(2) 0.020(2) -0.0075(19) -0.0025(19) -0.0065(19)
C45 0.023(2) 0.033(3) 0.010(2) -0.0115(19) -0.0030(18) -0.002(2)
C3 0.038(3) 0.036(3) 0.014(2) -0.013(2) -0.004(2) 0.008(2)
C52 0.019(2) 0.033(3) 0.011(2) -0.0101(19) 0.0046(18) -0.0002(19)
C33 0.016(2) 0.018(2) 0.019(2) -0.0031(18) -0.0049(18) -0.0004(17)
C20 0.019(2) 0.031(3) 0.018(2) -0.0035(19) -0.0028(18) -0.004(2)
C41 0.021(2) 0.033(3) 0.018(2) -0.011(2) -0.0041(19) -0.004(2)
C1 0.025(2) 0.026(3) 0.017(2) -0.0003(19) -0.0030(19) 0.003(2)
C7 0.018(2) 0.031(3) 0.021(2) -0.009(2) -0.0010(18) -0.0032(19)
C21 0.023(2) 0.029(3) 0.010(2) -0.0030(18) -0.0037(18) -0.0049(19)
C8 0.014(2) 0.028(3) 0.021(2) -0.0095(19) 0.0003(18) 0.0008(18)
C42 0.022(2) 0.024(2) 0.013(2) -0.0034(18) -0.0025(18) -0.0079(19)
C57 0.029(3) 0.040(3) 0.015(2) -0.013(2) -0.004(2) 0.001(2)
C46 0.021(2) 0.026(2) 0.018(2) -0.0006(19) -0.0046(19) 0.0024(19)
C13 0.020(2) 0.025(2) 0.017(2) -0.0038(18) -0.0038(18) -0.0080(19)
C31 0.021(2) 0.033(3) 0.016(2) -0.005(2) -0.0010(18) -0.001(2)
C30 0.026(2) 0.022(2) 0.011(2) -0.0005(18) 0.0000(18) -0.0036(19)
C19 0.021(2) 0.025(2) 0.014(2) 0.0001(18) 0.0006(18) -0.0075(19)
C22 0.020(2) 0.020(2) 0.011(2) -0.0019(17) -0.0009(17) -0.0060(18)
C24 0.017(2) 0.032(3) 0.016(2) -0.0077(19) -0.0017(18) 0.0027(19)
C39 0.030(3) 0.026(3) 0.015(2) -0.0021(19) -0.0035(19) -0.001(2)
C10 0.024(2) 0.028(3) 0.022(3) -0.003(2) -0.002(2) 0.000(2)
C2 0.037(3) 0.030(3) 0.018(2) -0.009(2) -0.011(2) -0.001(2)
C5 0.025(3) 0.041(3) 0.024(3) -0.017(2) -0.004(2) 0.001(2)
C54 0.023(2) 0.040(3) 0.011(2) -0.008(2) -0.0011(18) 0.000(2)
C14 0.022(2) 0.025(3) 0.029(3) -0.006(2) -0.001(2) -0.0057(19)
C29 0.023(2) 0.033(3) 0.026(3) -0.007(2) 0.000(2) 0.005(2)
C53 0.020(2) 0.038(3) 0.015(2) -0.009(2) -0.0005(18) -0.001(2)
C18 0.030(3) 0.031(3) 0.023(3) -0.005(2) -0.001(2) -0.004(2)
C37 0.024(2) 0.028(3) 0.030(3) -0.006(2) 0.000(2) 0.002(2)
C25 0.023(2) 0.030(3) 0.022(2) -0.008(2) -0.005(2) 0.003(2)
C32 0.017(2) 0.028(3) 0.019(2) -0.0062(19) -0.0007(18) 0.0060(19)
C38 0.030(3) 0.028(3) 0.022(3) -0.001(2) -0.010(2) 0.001(2)
C51 0.031(3) 0.032(3) 0.023(3) -0.008(2) -0.003(2) 0.001(2)
C36 0.027(3) 0.030(3) 0.020(2) -0.004(2) 0.002(2) -0.001(2)
C27 0.023(2) 0.049(3) 0.022(3) -0.018(2) -0.003(2) 0.016(2)
C9 0.026(2) 0.032(3) 0.021(2) -0.013(2) -0.001(2) 0.003(2)
C4 0.017(2) 0.049(3) 0.027(3) -0.018(2) 0.001(2) 0.007(2)
C56 0.032(3) 0.038(3) 0.022(3) -0.013(2) 0.003(2) -0.001(2)
C49 0.023(3) 0.041(3) 0.041(3) 0.004(3) -0.001(2) 0.001(2)
C47 0.023(2) 0.040(3) 0.022(3) -0.009(2) 0.000(2) 0.003(2)
C55 0.030(3) 0.035(3) 0.015(2) -0.006(2) 0.002(2) 0.011(2)
C48 0.029(3) 0.046(3) 0.023(3) -0.005(2) 0.003(2) 0.006(2)
C50 0.031(3) 0.034(3) 0.039(3) 0.000(2) -0.013(2) -0.003(2)
C26 0.026(3) 0.036(3) 0.027(3) -0.014(2) -0.008(2) 0.008(2)
C28 0.027(3) 0.045(3) 0.015(2) -0.004(2) -0.001(2) 0.010(2)
C17 0.053(4) 0.030(3) 0.026(3) 0.005(2) -0.016(3) -0.002(3)
C16 0.041(3) 0.030(3) 0.051(4) -0.005(3) -0.026(3) 0.009(2)
C15 0.020(2) 0.036(3) 0.055(4) -0.016(3) -0.007(2) -0.004(2)

loop_
_atom_type_symbol
_atom_type_description
_atom_type_scat_dispersion_real
_atom_type_scat_dispersion_imag
_atom_type_scat_source
C C 0.0033 0.0016 'International Tables Vol C Tables 4.2.6.8 and 6.1.1.4'
H H 0.0000 0.0000 'International Tables Vol C Tables 4.2.6.8 and 6.1.1.4'
N N 0.0061 0.0033 'International Tables Vol C Tables 4.2.6.8 and 6.1.1.4'
O O 0.0106 0.0060 'International Tables Vol C Tables 4.2.6.8 and 6.1.1.4'

loop_
_geom_angle_atom_site_label_1
_geom_angle_atom_site_label_2
_geom_angle_atom_site_label_3
_geom_angle
C44 O1 C41 109.5(3)
C44 O2 C45 112.9(3)
C42 N4 C43 115.4(4)
C33 N3 C30 111.2(3)
C33 N3 H3B 124.4
C30 N3 H3B 124.4
C22 N2 C19 105.2(3)
C11 N1 C8 110.8(4)
C11 N1 H1B 124.6
C8 N1 H1B 124.6
C11 C12 C19 123.6(4)
C11 C12 C13 117.3(4)
C19 C12 C13 119.1(4)
C36 C35 C40 117.8(4)
C36 C35 C34 133.1(4)
C40 C35 C34 109.0(4)
C30 C23 C22 124.9(4)
C30 C23 C24 117.7(4)
C22 C23 C24 117.4(4)
O1 C44 O2 111.6(3)
O1 C44 C43 113.9(3)
O2 C44 C43 106.6(3)
O1 C44 H44 108.2
O2 C44 H44 108.2
C43 C44 H44 108.2
N4 C43 C7 122.7(4)
N4 C43 C44 122.1(4)
C7 C43 C44 115.0(4)
C33 C34 C42 127.4(4)
C33 C34 C35 125.8(4)
C42 C34 C35 106.7(4)
C1 C6 C5 118.2(4)
C1 C6 C7 119.5(4)
C5 C6 C7 122.2(4)
N1 C11 C12 125.7(4)
N1 C11 C10 105.7(4)
C12 C11 C10 128.6(4)
C39 C40 C35 122.6(4)
C39 C40 C41 128.3(4)
C35 C40 C41 109.1(4)
O2 C45 C46 108.4(3)
O2 C45 C52 113.1(3)
C46 C45 C52 111.5(4)
O2 C45 H45 107.9
C46 C45 H45 107.9
C52 C45 H45 107.9
C2 C3 C4 119.2(4)
C2 C3 H3 120.4
C4 C3 H3 120.4
C57 C52 C53 117.9(4)
C57 C52 C45 121.7(4)
C53 C52 C45 120.3(4)
N3 C33 C34 123.8(4)
N3 C33 C32 105.8(4)
C34 C33 C32 129.8(4)
C21 C20 C19 106.7(4)
C21 C20 H20 126.7
C19 C20 H20 126.7
O1 C41 C40 112.0(4)
O1 C41 C42 110.5(4)
C40 C41 C42 104.2(4)
O1 C41 H41 110.0
C40 C41 H41 110.0
C42 C41 H41 110.0
C6 C1 C2 121.1(4)
C6 C1 H1 119.5
C2 C1 H1 119.5
C43 C7 C8 128.0(4)
C43 C7 C6 120.0(4)
C8 C7 C6 112.0(4)
C20 C21 C22 106.8(4)
C20 C21 H21 126.6
C22 C21 H21 126.6
N1 C8 C9 105.8(4)
N1 C8 C7 127.5(4)
C9 C8 C7 126.5(4)
N4 C42 C34 128.0(4)
N4 C42 C41 122.4(4)
C34 C42 C41 109.3(4)
C56 C57 C52 121.3(4)
C56 C57 H57 119.3
C52 C57 H57 119.3
C47 C46 C51 118.8(4)
C47 C46 C45 118.5(4)
C51 C46 C45 122.7(4)
C18 C13 C14 118.1(4)
C18 C13 C12 120.4(4)
C14 C13 C12 121.5(4)
C32 C31 C30 108.2(4)
C32 C31 H31 125.9
C30 C31 H31 125.9
N3 C30 C23 126.6(4)
N3 C30 C31 105.5(4)
C23 C30 C31 127.6(4)
N2 C19 C12 124.5(4)
N2 C19 C20 110.8(4)
C12 C19 C20 124.5(4)
N2 C22 C23 126.1(4)
N2 C22 C21 110.5(4)
C23 C22 C21 123.4(4)
C29 C24 C25 119.0(4)
C29 C24 C23 120.5(4)
C25 C24 C23 120.5(4)
C40 C39 C38 118.9(4)
C40 C39 H39 120.6
C38 C39 H39 120.6
C9 C10 C11 109.0(4)
C9 C10 H10 125.5
C11 C10 H10 125.5
C3 C2 C1 120.2(5)
C3 C2 H2 119.9
C1 C2 H2 119.9
C4 C5 C6 120.7(4)
C4 C5 H5 119.6
C6 C5 H5 119.6
C55 C54 C53 120.0(4)
C55 C54 H54 120.0
C53 C54 H54 120.0
C15 C14 C13 120.4(5)
C15 C14 H14 119.8
C13 C14 H14 119.8
C28 C29 C24 120.5(5)
C28 C29 H29 119.7
C24 C29 H29 119.7
C54 C53 C52 121.4(5)
C54 C53 H53 119.3
C52 C53 H53 119.3
C17 C18 C13 121.0(5)
C17 C18 H18 119.5
C13 C18 H18 119.5
C36 C37 C38 122.1(4)
C36 C37 H37 119.0
C38 C37 H37 119.0
C24 C25 C26 120.3(4)
C24 C25 H25 119.9
C26 C25 H25 119.9
C31 C32 C33 109.2(4)
C31 C32 H32 125.4
C33 C32 H32 125.4
C39 C38 C37 119.4(4)
C39 C38 H38 120.3
C37 C38 H38 120.3
C50 C51 C46 119.7(5)
C50 C51 H51 120.2
C46 C51 H51 120.2
C37 C36 C35 119.2(4)
C37 C36 H36 120.4
C35 C36 H36 120.4
C26 C27 C28 120.4(4)
C26 C27 H27 119.8
C28 C27 H27 119.8
C10 C9 C8 108.6(4)
C10 C9 H9 125.7
C8 C9 H9 125.7
C3 C4 C5 120.6(4)
C3 C4 H4 119.7
C5 C4 H4 119.7
C57 C56 C55 119.8(5)
C57 C56 H56 120.1
C55 C56 H56 120.1
C48 C49 C50 119.3(5)
C48 C49 H49 120.4
C50 C49 H49 120.4
C48 C47 C46 121.0(5)
C48 C47 H47 119.5
C46 C47 H47 119.5
C54 C55 C56 119.6(4)
C54 C55 H55 120.2
C56 C55 H55 120.2
C49 C48 C47 120.4(5)
C49 C48 H48 119.8
C47 C48 H48 119.8
C51 C50 C49 120.9(5)
C51 C50 H50 119.6
C49 C50 H50 119.6
C27 C26 C25 119.7(5)
C27 C26 H26 120.2
C25 C26 H26 120.2
C29 C28 C27 120.2(5)
C29 C28 H28 119.9
C27 C28 H28 119.9
C18 C17 C16 120.4(5)
C18 C17 H17 119.8
C16 C17 H17 119.8
C15 C16 C17 119.1(5)
C15 C16 H16 120.5
C17 C16 H16 120.5
C14 C15 C16 120.9(5)
C14 C15 H15 119.6
C16 C15 H15 119.6

loop_
_geom_bond_atom_site_label_1
_geom_bond_atom_site_label_2
_geom_bond_distance
O1 C44 1.407(5)
O1 C41 1.416(5)
O2 C44 1.418(5)
O2 C45 1.445(5)
N4 C42 1.332(6)
N4 C43 1.365(5)
N3 C33 1.368(5)
N3 C30 1.378(5)
N3 H3B 0.8800
N2 C22 1.358(5)
N2 C19 1.367(6)
N1 C11 1.367(5)
N1 C8 1.368(6)
N1 H1B 0.8800
C12 C11 1.406(6)
C12 C19 1.417(6)
C12 C13 1.489(6)
C35 C36 1.396(6)
C35 C40 1.415(6)
C35 C34 1.489(6)
C23 C30 1.392(6)
C23 C22 1.402(6)
C23 C24 1.502(6)
C44 C43 1.535(6)
C44 H44 1.0000
C43 C7 1.381(6)
C34 C33 1.395(6)
C34 C42 1.415(6)
C6 C1 1.378(6)
C6 C5 1.387(6)
C6 C7 1.510(6)
C11 C10 1.412(6)
C40 C39 1.366(6)
C40 C41 1.487(6)
C45 C46 1.507(6)
C45 C52 1.512(6)
C45 H45 1.0000
C3 C2 1.375(7)
C3 C4 1.377(7)
C3 H3 0.9500
C52 C57 1.385(7)
C52 C53 1.389(6)
C33 C32 1.413(6)
C20 C21 1.331(6)
C20 C19 1.444(6)
C20 H20 0.9500
C41 C42 1.509(6)
C41 H41 1.0000
C1 C2 1.387(6)
C1 H1 0.9500
C7 C8 1.425(6)
C21 C22 1.455(6)
C21 H21 0.9500
C8 C9 1.414(6)
C57 C56 1.384(7)
C57 H57 0.9500
C46 C47 1.390(6)
C46 C51 1.393(6)
C13 C18 1.391(6)
C13 C14 1.394(6)
C31 C32 1.355(6)
C31 C30 1.426(6)
C31 H31 0.9500
C24 C29 1.386(7)
C24 C25 1.390(6)
C39 C38 1.387(6)
C39 H39 0.9500
C10 C9 1.341(6)
C10 H10 0.9500
C2 H2 0.9500
C5 C4 1.381(6)
C5 H5 0.9500
C54 C55 1.374(7)
C54 C53 1.388(6)
C54 H54 0.9500
C14 C15 1.377(7)
C14 H14 0.9500
C29 C28 1.377(7)
C29 H29 0.9500
C53 H53 0.9500
C18 C17 1.375(7)
C18 H18 0.9500
C37 C36 1.379(7)
C37 C38 1.390(7)
C37 H37 0.9500
C25 C26 1.395(6)
C25 H25 0.9500
C32 H32 0.9500
C38 H38 0.9500
C51 C50 1.385(7)
C51 H51 0.9500
C36 H36 0.9500
C27 C26 1.370(7)
C27 C28 1.378(7)
C27 H27 0.9500
C9 H9 0.9500
C4 H4 0.9500
C56 C55 1.393(7)
C56 H56 0.9500
C49 C48 1.372(7)
C49 C50 1.387(8)
C49 H49 0.9500
C47 C48 1.377(7)
C47 H47 0.9500
C55 H55 0.9500
C48 H48 0.9500
C50 H50 0.9500
C26 H26 0.9500
C28 H28 0.9500
C17 C16 1.382(8)
C17 H17 0.9500
C16 C15 1.379(8)
C16 H16 0.9500
C15 H15 0.9500
